data_1008037
loop_
_publ_author_name
'Averbuch-Pouchot, M T'

_publ_section_title
;
Structure du monophosphate acide de potassium-zinc. K Zn~2~ H (P
O~4~)~2~
;
_journal_coden_ASTM ACBCAR
_journal_name_full 'Acta Crystallographica B (24,1968-38,1982)'
_journal_page_first 1452
_journal_page_last 1454
_journal_paper_doi 10.1107/S0567740879006695
_journal_volume 35
_journal_year 1979
_chemical_formula_structural 'K Zn2 H (P O4)2'
_chemical_formula_sum 'H K O8 P2 Zn2'
_chemical_name_systematic
;
Potassium dizinc hydrogenbis(phosphate) - prepared by heating at 353 K
;
_space_group_IT_number 2
_symmetry_cell_setting triclinic
_symmetry_Int_Tables_number 2
_symmetry_space_group_name_Hall '-P 1'
_symmetry_space_group_name_H-M 'P -1'
_cell_angle_alpha 72.67(1)
_cell_angle_beta 78.33(1)
_cell_angle_gamma 76.09(1)
_cell_formula_units_Z 2
_cell_length_a 9.432(8)
_cell_length_b 8.907(6)
_cell_length_c 5.220(5)
_cell_volume 402.3
_exptl_crystal_density_meas 2.98
_exptl_crystal_thermal_history 'heating at 353 K'
_refine_ls_R_factor_all 0.046
_cod_database_code 1008037

loop_
_symmetry_equiv_pos_as_xyz
x,y,z
-x,-y,-z

loop_
_atom_site_label
_atom_site_type_symbol
_atom_site_symmetry_multiplicity
_atom_site_Wyckoff_symbol
_atom_site_fract_x
_atom_site_fract_y
_atom_site_fract_z
_atom_site_occupancy
_atom_site_attached_hydrogens
_atom_site_calc_flag
Zn1 Zn2+ 2 i 0.1077(5) 0.11346(5) 0.20612(9) 1. 0 d
Zn2 Zn2+ 2 i 0.23689(5) 0.38530(5) 0.39337(9) 1. 0 d
P1 P5+ 2 i 0.6027(1) 0.7504(1) 0.0961(2) 1. 0 d
P2 P5+ 2 i 0.0537(1) 0.7550(1) 0.3323(1) 1. 0 d
K1 K1+ 2 i 0.6779(1) 0.3046(1) 0.2877(2) 1. 0 d
O1 O2- 2 i 0.0986(3) 0.2372(4) 0.4797(6) 1. 0 d
O2 O2- 2 i 0.5970(3) 0.6976(4) 0.4021(6) 1. 0 d
O3 O2- 2 i 0.1544(4) 0.5960(4) 0.4351(7) 1. 0 d
O4 O2- 2 i 0.4379(4) 0.8116(4) 0.0364(8) 1. 0 d
O5 O2- 2 i 0.0334(4) 0.7780(5) 0.0408(6) 1. 0 d
O6 O2- 2 i 0.3350(4) 0.3903(4) 0.0271(6) 1. 0 d
O7 O2- 2 i 0.3150(3) 0.1105(4) 0.0353(7) 1. 0 d
O8 O2- 2 i 0.1195(3) 0.8869(3) 0.3718(7) 1. 0 d
H1 H1+ 2 i -1. -1. -1. 1. 0 dum

loop_
_atom_type_symbol
_atom_type_oxidation_number
Zn2+ 2.000
P5+ 5.000
K1+ 1.000
O2- -2.000
H1+ 1.000
